data_1529508
loop_
_publ_author_name
'Lin, Che-Hung'
'Pursley, Dominik'
'Klein, Johannes E. M. N.'
'Teske, Johannes'
'Allen, Jennifer A.'
'Rami, Fabian'
'K\"ohn, Andreas'
'Plietker, Bernd'

_publ_section_title
;
 Non-decarbonylative photochemical versus thermal activation of
 Bu4N[Fe(CO)3(NO)] -- the Fe-catalyzed Cloke--Wilson rearrangement of
 vinyl and arylcyclopropanes
;
_journal_issue 12
_journal_name_full 'Chem. Sci.'
_journal_page_first 7034
_journal_paper_doi 10.1039/C5SC02342D
_journal_volume 6
_journal_year 2015
_chemical_absolute_configuration ad
_chemical_formula_moiety 'C19 H16 O2'
_chemical_formula_sum 'C19 H16 O2'
_chemical_formula_weight 276.32
_chemical_name_systematic
; 
 ? 
;
_space_group_IT_number 5
_symmetry_cell_setting monoclinic
_symmetry_space_group_name_Hall 'C 2y'
_symmetry_space_group_name_H-M 'C 1 2 1'
_atom_sites_solution_hydrogens geom
_atom_sites_solution_primary direct
_atom_sites_solution_secondary difmap
_audit_block_doi 10.5517/cc1j9hq1
_audit_creation_method SHELXL-97
_audit_update_record
;
2015-06-29 deposited with the CCDC.
2015-09-03 downloaded from the CCDC.
;
_cell_angle_alpha 90.00
_cell_angle_beta 91.675(3)
_cell_angle_gamma 90.00
_cell_formula_units_Z 4
_cell_length_a 14.3185(10)
_cell_length_b 8.9738(6)
_cell_length_c 11.7148(8)
_cell_measurement_reflns_used 2345
_cell_measurement_temperature 100(2)
_cell_measurement_theta_max 65.86
_cell_measurement_theta_min 3.77
_cell_volume 1504.61(18)
_computing_cell_refinement 'Bruker APEXII Software Suite, 2008'
_computing_data_collection 'Bruker APEXII Software Suite, 2008'
_computing_data_reduction 'Bruker APEXII Software Suite, 2008'
_computing_molecular_graphics 'SHELXTL-plus, XP (Sheldrick, 1991)'
_computing_structure_refinement 'SHELXL-97 (Sheldrick, 1997)'
_computing_structure_solution 'SHELXS-97 (Sheldrick, 1990)'
_diffrn_ambient_temperature 100(2)
_diffrn_measured_fraction_theta_full 0.965
_diffrn_measured_fraction_theta_max 0.965
_diffrn_measurement_device_type 'Bruker Kappa APEXII Duo'
_diffrn_measurement_method 'Omega + Phi Scans'
_diffrn_radiation_monochromator graphite
_diffrn_radiation_source I\mS
_diffrn_radiation_type CuK\a
_diffrn_radiation_wavelength 1.54178
_diffrn_reflns_av_R_equivalents 0.0340
_diffrn_reflns_av_sigmaI/netI 0.0266
_diffrn_reflns_limit_h_max 16
_diffrn_reflns_limit_h_min -16
_diffrn_reflns_limit_k_max 10
_diffrn_reflns_limit_k_min -9
_diffrn_reflns_limit_l_max 13
_diffrn_reflns_limit_l_min -13
_diffrn_reflns_number 8708
_diffrn_reflns_theta_full 65.86
_diffrn_reflns_theta_max 65.86
_diffrn_reflns_theta_min 3.77
_diffrn_standards_decay_% 0
_diffrn_standards_interval_count 0
_diffrn_standards_number 0
_exptl_absorpt_coefficient_mu 0.619
_exptl_absorpt_correction_T_max 0.7528
_exptl_absorpt_correction_T_min 0.6797
_exptl_absorpt_correction_type multi-scan
_exptl_absorpt_process_details 'Blessing, 1995'
_exptl_crystal_colour colourless
_exptl_crystal_density_diffrn 1.220
_exptl_crystal_density_method 'not measured'
_exptl_crystal_description block
_exptl_crystal_F_000 584
_exptl_crystal_size_max 0.53
_exptl_crystal_size_mid 0.49
_exptl_crystal_size_min 0.27
_refine_diff_density_max 0.137
_refine_diff_density_min -0.101
_refine_diff_density_rms 0.025
_refine_ls_abs_structure_details 'Flack H D (1983), Acta Cryst. A39, 876-881'
_refine_ls_abs_structure_Flack 0.00(16)
_refine_ls_extinction_coef 0.0041(2)
_refine_ls_extinction_expression Fc^*^=kFc[1+0.001xFc^2^\l^3^/sin(2\q)]^-1/4^
_refine_ls_extinction_method SHELXL
_refine_ls_goodness_of_fit_ref 1.055
_refine_ls_hydrogen_treatment constr
_refine_ls_matrix_type full
_refine_ls_number_parameters 191
_refine_ls_number_reflns 2353
_refine_ls_number_restraints 1
_refine_ls_restrained_S_all 1.055
_refine_ls_R_factor_all 0.0233
_refine_ls_R_factor_gt 0.0233
_refine_ls_shift/su_max 0.000
_refine_ls_shift/su_mean 0.000
_refine_ls_structure_factor_coef Fsqd
_refine_ls_weighting_details 'calc w=1/[\s^2^(Fo^2^)+(0.0276P)^2^+0.4216P] where P=(Fo^2^+2Fc^2^)/3'
_refine_ls_weighting_scheme calc
_refine_ls_wR_factor_gt 0.0593
_refine_ls_wR_factor_ref 0.0594
_reflns_number_gt 2345
_reflns_number_total 2353
_reflns_threshold_expression >2sigma(I)
_cod_data_source_file c5sc02342d2.cif
_cod_data_source_block s2181lc
_cod_depositor_comments 'Adding full bibliography for 1529506--1529509.cif.'
_cod_original_sg_symbol_H-M 'C 2'
_cod_database_code 1529508

loop_
_symmetry_equiv_pos_as_xyz
'x, y, z'
'-x, y, -z'
'x+1/2, y+1/2, z'
'-x+1/2, y+1/2, -z'

loop_
_atom_site_label
_atom_site_type_symbol
_atom_site_fract_x
_atom_site_fract_y
_atom_site_fract_z
_atom_site_U_iso_or_equiv
_atom_site_adp_type
_atom_site_occupancy
_atom_site_symmetry_multiplicity
_atom_site_calc_flag
_atom_site_refinement_flags
O1 O 0.17796(6) 0.01588(10) 0.89990(7) 0.0250(2) Uani 1 1 d .
C1 C 0.31283(8) -0.11326(14) 0.83673(10) 0.0213(3) Uani 1 1 d .
O2 O 0.45241(6) -0.15482(11) 0.73484(8) 0.0310(2) Uani 1 1 d .
C2 C 0.29645(9) -0.28231(14) 0.84890(10) 0.0229(3) Uani 1 1 d .
H2 H 0.3467 -0.3461 0.8171 0.027 Uiso 1 1 calc R
C3 C 0.32643(9) -0.19129(15) 0.95085(10) 0.0259(3) Uani 1 1 d .
H3A H 0.3912 -0.2043 0.9810 0.031 Uiso 1 1 calc R
H3B H 0.2796 -0.1726 1.0097 0.031 Uiso 1 1 calc R
C4 C 0.22674(8) -0.01832(13) 0.82012(10) 0.0197(3) Uani 1 1 d .
C5 C 0.20055(8) 0.02578(14) 0.70102(10) 0.0198(3) Uani 1 1 d .
C6 C 0.14309(8) 0.14994(14) 0.68315(10) 0.0228(3) Uani 1 1 d .
H6 H 0.1239 0.2076 0.7463 0.027 Uiso 1 1 calc R
C7 C 0.11416(8) 0.18890(15) 0.57370(11) 0.0266(3) Uani 1 1 d .
H7 H 0.0762 0.2746 0.5616 0.032 Uiso 1 1 calc R
C8 C 0.14040(9) 0.10307(15) 0.48101(11) 0.0291(3) Uani 1 1 d .
H8 H 0.1196 0.1293 0.4059 0.035 Uiso 1 1 calc R
C9 C 0.19680(9) -0.02061(15) 0.49848(11) 0.0280(3) Uani 1 1 d .
H9 H 0.2144 -0.0797 0.4353 0.034 Uiso 1 1 calc R
C10 C 0.22756(8) -0.05841(14) 0.60777(10) 0.0233(3) Uani 1 1 d .
H10 H 0.2673 -0.1422 0.6192 0.028 Uiso 1 1 calc R
C11 C 0.39944(8) -0.06544(14) 0.77728(10) 0.0219(3) Uani 1 1 d .
C12 C 0.42042(8) 0.09753(14) 0.77587(10) 0.0215(3) Uani 1 1 d .
C13 C 0.39669(8) 0.18832(15) 0.86712(10) 0.0234(3) Uani 1 1 d .
H13 H 0.3637 0.1475 0.9290 0.028 Uiso 1 1 calc R
C14 C 0.42101(9) 0.33802(15) 0.86805(11) 0.0258(3) Uani 1 1 d .
H14 H 0.4063 0.3990 0.9313 0.031 Uiso 1 1 calc R
C15 C 0.46692(8) 0.39824(15) 0.77618(11) 0.0272(3) Uani 1 1 d .
H15 H 0.4832 0.5009 0.7763 0.033 Uiso 1 1 calc R
C16 C 0.48926(8) 0.30887(16) 0.68391(11) 0.0278(3) Uani 1 1 d .
H16 H 0.5199 0.3509 0.6207 0.033 Uiso 1 1 calc R
C17 C 0.46701(8) 0.15907(15) 0.68393(11) 0.0255(3) Uani 1 1 d .
H17 H 0.4834 0.0979 0.6214 0.031 Uiso 1 1 calc R
C18 C 0.20159(9) -0.34445(14) 0.83574(10) 0.0233(3) Uani 1 1 d .
H18 H 0.1505 -0.2862 0.8602 0.028 Uiso 1 1 calc R
C19 C 0.18412(9) -0.47722(16) 0.79163(11) 0.0270(3) Uani 1 1 d .
H19A H 0.2340 -0.5376 0.7666 0.032 Uiso 1 1 calc R
H19B H 0.1216 -0.5124 0.7849 0.032 Uiso 1 1 calc R

loop_
_atom_site_aniso_label
_atom_site_aniso_U_11
_atom_site_aniso_U_22
_atom_site_aniso_U_33
_atom_site_aniso_U_23
_atom_site_aniso_U_13
_atom_site_aniso_U_12
O1 0.0266(4) 0.0237(5) 0.0249(4) -0.0033(4) 0.0065(3) 0.0002(4)
C1 0.0241(6) 0.0180(7) 0.0218(6) -0.0015(5) 0.0008(5) -0.0004(5)
O2 0.0253(4) 0.0266(5) 0.0415(5) -0.0067(4) 0.0074(4) 0.0015(4)
C2 0.0272(6) 0.0171(7) 0.0244(6) 0.0017(5) 0.0005(5) 0.0016(5)
C3 0.0296(6) 0.0236(7) 0.0242(6) 0.0028(5) -0.0023(5) -0.0008(5)
C4 0.0212(6) 0.0151(6) 0.0228(6) -0.0025(5) 0.0036(4) -0.0038(5)
C5 0.0164(5) 0.0180(7) 0.0252(6) -0.0007(5) 0.0029(4) -0.0034(5)
C6 0.0205(6) 0.0175(7) 0.0305(7) -0.0010(5) 0.0031(5) -0.0027(5)
C7 0.0236(6) 0.0198(7) 0.0363(7) 0.0064(5) -0.0014(5) -0.0008(5)
C8 0.0270(6) 0.0344(8) 0.0257(7) 0.0083(5) -0.0026(5) -0.0059(6)
C9 0.0272(6) 0.0326(8) 0.0246(7) -0.0018(5) 0.0041(5) -0.0014(5)
C10 0.0232(6) 0.0221(7) 0.0249(7) -0.0003(5) 0.0030(5) 0.0023(5)
C11 0.0197(6) 0.0236(7) 0.0224(6) -0.0012(5) -0.0010(4) 0.0018(5)
C12 0.0168(5) 0.0227(7) 0.0249(6) 0.0000(5) -0.0005(4) 0.0009(5)
C13 0.0220(6) 0.0237(7) 0.0246(6) 0.0007(5) 0.0022(5) -0.0016(5)
C14 0.0220(6) 0.0234(7) 0.0321(7) -0.0037(5) 0.0019(5) -0.0007(5)
C15 0.0218(6) 0.0202(7) 0.0396(7) 0.0041(6) 0.0000(5) -0.0012(5)
C16 0.0218(6) 0.0306(8) 0.0314(7) 0.0077(6) 0.0050(5) -0.0024(5)
C17 0.0209(6) 0.0296(8) 0.0260(6) 0.0002(5) 0.0032(5) 0.0012(5)
C18 0.0272(6) 0.0208(7) 0.0219(6) 0.0035(5) 0.0027(5) 0.0030(5)
C19 0.0262(6) 0.0229(7) 0.0319(7) 0.0006(5) -0.0004(5) -0.0006(5)

loop_
_atom_type_symbol
_atom_type_description
_atom_type_scat_dispersion_real
_atom_type_scat_dispersion_imag
_atom_type_scat_source
C C 0.0181 0.0091 'International Tables Vol C Tables 4.2.6.8 and 6.1.1.4'
H H 0.0000 0.0000 'International Tables Vol C Tables 4.2.6.8 and 6.1.1.4'
O O 0.0492 0.0322 'International Tables Vol C Tables 4.2.6.8 and 6.1.1.4'

loop_
_geom_angle_atom_site_label_1
_geom_angle_atom_site_label_2
_geom_angle_atom_site_label_3
_geom_angle
C11 C1 C4 117.52(10)
C11 C1 C3 117.00(10)
C4 C1 C3 117.29(10)
C11 C1 C2 116.97(10)
C4 C1 C2 116.24(10)
C3 C1 C2 58.69(8)
C18 C2 C3 122.11(11)
C18 C2 C1 120.34(11)
C3 C2 C1 59.80(8)
C18 C2 H2 114.6
C3 C2 H2 114.6
C1 C2 H2 114.6
C2 C3 C1 61.51(8)
C2 C3 H3A 117.6
C1 C3 H3A 117.6
C2 C3 H3B 117.6
C1 C3 H3B 117.6
H3A C3 H3B 114.7
O1 C4 C5 121.09(11)
O1 C4 C1 121.81(11)
C5 C4 C1 117.03(10)
C10 C5 C6 119.41(11)
C10 C5 C4 121.56(11)
C6 C5 C4 118.93(10)
C7 C6 C5 120.03(11)
C7 C6 H6 120.0
C5 C6 H6 120.0
C6 C7 C8 120.25(12)
C6 C7 H7 119.9
C8 C7 H7 119.9
C9 C8 C7 119.87(12)
C9 C8 H8 120.1
C7 C8 H8 120.1
C10 C9 C8 120.12(12)
C10 C9 H9 119.9
C8 C9 H9 119.9
C9 C10 C5 120.31(12)
C9 C10 H10 119.8
C5 C10 H10 119.8
O2 C11 C12 120.79(11)
O2 C11 C1 122.18(12)
C12 C11 C1 116.99(10)
C13 C12 C17 119.51(11)
C13 C12 C11 120.69(11)
C17 C12 C11 119.76(11)
C14 C13 C12 120.34(11)
C14 C13 H13 119.8
C12 C13 H13 119.8
C15 C14 C13 119.71(12)
C15 C14 H14 120.1
C13 C14 H14 120.1
C14 C15 C16 120.23(13)
C14 C15 H15 119.9
C16 C15 H15 119.9
C17 C16 C15 120.18(11)
C17 C16 H16 119.9
C15 C16 H16 119.9
C16 C17 C12 120.00(12)
C16 C17 H17 120.0
C12 C17 H17 120.0
C19 C18 C2 123.14(11)
C19 C18 H18 118.4
C2 C18 H18 118.4
C18 C19 H19A 120.0
C18 C19 H19B 120.0
H19A C19 H19B 120.0

loop_
_geom_bond_atom_site_label_1
_geom_bond_atom_site_label_2
_geom_bond_distance
O1 C4 1.2221(14)
C1 C11 1.5026(16)
C1 C4 1.5064(17)
C1 C3 1.5167(17)
C1 C2 1.5423(18)
O2 C11 1.2198(15)
C2 C18 1.4722(17)
C2 C3 1.4992(18)
C2 H2 1.0000
C3 H3A 0.9900
C3 H3B 0.9900
C4 C5 1.4877(17)
C5 C10 1.3923(17)
C5 C6 1.3972(18)
C6 C7 1.3809(18)
C6 H6 0.9500
C7 C8 1.392(2)
C7 H7 0.9500
C8 C9 1.384(2)
C8 H8 0.9500
C9 C10 1.3839(18)
C9 H9 0.9500
C10 H10 0.9500
C11 C12 1.4931(18)
C12 C13 1.3940(18)
C12 C17 1.3972(17)
C13 C14 1.388(2)
C13 H13 0.9500
C14 C15 1.3870(19)
C14 H14 0.9500
C15 C16 1.391(2)
C15 H15 0.9500
C16 C17 1.381(2)
C16 H16 0.9500
C17 H17 0.9500
C18 C19 1.320(2)
C18 H18 0.9500
C19 H19A 0.9500
C19 H19B 0.9500

loop_
_geom_torsion_atom_site_label_1
_geom_torsion_atom_site_label_2
_geom_torsion_atom_site_label_3
_geom_torsion_atom_site_label_4
_geom_torsion
C11 C1 C2 C18 -141.50(11)
C4 C1 C2 C18 4.48(16)
C3 C1 C2 C18 111.84(13)
C11 C1 C2 C3 106.65(12)
C4 C1 C2 C3 -107.36(11)
C18 C2 C3 C1 -108.95(13)
C11 C1 C3 C2 -106.61(12)
C4 C1 C3 C2 105.58(12)
C11 C1 C4 O1 -135.45(12)
C3 C1 C4 O1 12.19(17)
C2 C1 C4 O1 78.76(15)
C11 C1 C4 C5 47.69(15)
C3 C1 C4 C5 -164.67(10)
C2 C1 C4 C5 -98.10(12)
O1 C4 C5 C10 -151.97(12)
C1 C4 C5 C10 24.92(16)
O1 C4 C5 C6 24.36(17)
C1 C4 C5 C6 -158.75(10)
C10 C5 C6 C7 -0.49(17)
C4 C5 C6 C7 -176.90(11)
C5 C6 C7 C8 1.36(18)
C6 C7 C8 C9 -0.91(18)
C7 C8 C9 C10 -0.41(19)
C8 C9 C10 C5 1.28(19)
C6 C5 C10 C9 -0.83(18)
C4 C5 C10 C9 175.49(11)
C4 C1 C11 O2 -141.75(12)
C3 C1 C11 O2 70.52(15)
C2 C1 C11 O2 3.80(17)
C4 C1 C11 C12 40.50(15)
C3 C1 C11 C12 -107.24(13)
C2 C1 C11 C12 -173.96(11)
O2 C11 C12 C13 -144.85(12)
C1 C11 C12 C13 32.94(16)
O2 C11 C12 C17 33.06(18)
C1 C11 C12 C17 -149.15(11)
C17 C12 C13 C14 -1.49(18)
C11 C12 C13 C14 176.43(11)
C12 C13 C14 C15 1.75(18)
C13 C14 C15 C16 -0.56(18)
C14 C15 C16 C17 -0.91(18)
C15 C16 C17 C12 1.17(18)
C13 C12 C17 C16 0.02(18)
C11 C12 C17 C16 -177.92(11)
C3 C2 C18 C19 -142.11(13)
C1 C2 C18 C19 146.59(12)
